data_9014187
loop_
_publ_author_name
'Laugt, M.'
'Durif, A.'

_publ_section_title
;
 Structure cristalline de l'hexametaphosphate de cuivrelithium, Cu2Li2P6O18
;
_journal_issue 9
_journal_name_full 'Acta Crystallographica, Section B'
_journal_page_first 2118
_journal_page_last 2121
_journal_paper_doi 10.1107/S0567740874006571
_journal_volume 30
_journal_year 1974
_chemical_formula_sum 'Cu Li O9 P3'
_space_group_IT_number 2
_symmetry_space_group_name_Hall '-P 1'
_symmetry_space_group_name_H-M 'P -1'
_cell_angle_alpha 111.73
_cell_angle_beta 106.25
_cell_angle_gamma 106.80
_cell_length_a 9.485
_cell_length_b 9.419
_cell_length_c 9.379
_cell_formula_units_Z 4
_cell_volume 670.956
_database_code_amcsd 0009512
_exptl_crystal_density_diffrn 3.043
_cod_original_formula_sum 'Cu P3 O9 Li'
_cod_database_code 9014187
_amcsd_formula_title 'Cu2 Li2 O18 P6'

loop_
_space_group_symop_operation_xyz
x,y,z
-x,-y,-z

loop_
_atom_site_label
_atom_site_fract_x
_atom_site_fract_y
_atom_site_fract_z
Cu1 0.21530 0.29355 0.09956
Cu2 0.28215 0.22993 0.74299
P1 0.64763 0.39524 0.00868
P2 0.84434 0.21520 0.95098
P3 0.92277 0.08589 0.18818
P4 0.90004 0.14995 0.51624
P5 0.70537 0.33580 0.57761
P6 0.59043 0.43079 0.31515
O1 0.80810 0.37840 0.01060
O2 0.84360 0.17750 0.10280
O3 0.92170 0.18060 0.36760
O4 0.86360 0.30350 0.61040
O5 0.70670 0.38870 0.43430
O6 0.63220 0.36110 0.15720
O7 0.50570 0.25510 0.84420
O8 0.32530 0.42750 0.95900
O9 0.00980 0.27160 0.95900
O10 0.70600 0.07460 0.78660
O11 0.19690 0.09750 0.90170
O12 0.09280 0.13150 0.20900
O13 0.24840 0.01490 0.55860
O14 0.05410 0.17170 0.63580
O15 0.25840 0.51660 0.26440
O16 0.55640 0.17600 0.50660
O17 0.35680 0.38370 0.60990
O18 0.41750 0.31440 0.26250
Li1 0.31560 0.16100 0.36260
Li2 0.49960 0.06620 0.65460

loop_
_cod_related_entry_id
_cod_related_entry_database
_cod_related_entry_code
1 AMCSD 0009512

_cod_duplicate_entry 1007028
